data_2312849
loop_
_publ_author_name
'Akerele, Oluwatoyin'
'Lemmerer, Andreas'

_publ_section_title
;
 Exploration of the structure and interactions of
 4-(dimethylamino)-3-methylphenyl N-methylcarbamate (Aminocarb).
;
_journal_coeditor_code OP3034
_journal_issue 6
_journal_name_full 'Acta crystallographica. Section C, Structural chemistry'
_journal_paper_doi 10.1107/S205322962500378X
_journal_volume 81
_journal_year 2025
_chemical_formula_iupac 'C11 H16 N2 O2'
_chemical_formula_moiety 'C11 H16 N2 O2'
_chemical_formula_sum 'C11 H16 N2 O2'
_chemical_formula_weight 208.26
_chemical_name_common Aminocarb
_chemical_name_systematic
;
4-(Dimethylamino)-3-methylphenyl methylcarbamate
;
_space_group_crystal_system monoclinic
_space_group_IT_number 14
_space_group_name_Hall '-P 2ybc'
_space_group_name_H-M_alt 'P 1 21/c 1'
_atom_sites_solution_hydrogens mixed
_atom_sites_solution_primary dual
_audit_creation_method
;
Olex2 1.5
(compiled 2024.02.16 svn.r378c4104 for OlexSys, GUI svn.r6928)
;
_cell_angle_alpha 90
_cell_angle_beta 98.9290(10)
_cell_angle_gamma 90
_cell_formula_units_Z 4
_cell_length_a 9.2445(3)
_cell_length_b 12.4193(4)
_cell_length_c 9.9910(4)
_cell_measurement_reflns_used 9968
_cell_measurement_temperature 173.00
_cell_measurement_theta_max 28.29
_cell_measurement_theta_min 2.64
_cell_volume 1133.17(7)
_computing_cell_refinement
;
SAINT (Bruker, 2016)
;
_computing_data_collection
;
APEX4 (Bruker, 2016)
;
_computing_data_reduction
;
SAINT (Bruker, 2016)
;
_computing_molecular_graphics
;
OLEX2 (Dolomanov <i>et al.</i>,  2009)
;
_computing_publication_material
;
OLEX2(Dolomanov <i>et al.</i>,  2009) and
Mercury (Macrae <i>et al.</i>,  2020)
;
_computing_structure_refinement
;
SHELXL2018 (Sheldrick, 2015<i>b</i>)
;
_computing_structure_solution
;
SHELXT2018 (Sheldrick, 2015<i>a</i>)
;
_diffrn_ambient_temperature 173.00
_diffrn_measured_fraction_theta_full 0.995
_diffrn_measured_fraction_theta_max 0.995
_diffrn_measurement_device_type 'Bruker APEXII CCD'
_diffrn_measurement_method '\f and \w scans'
_diffrn_radiation_type MoK\a
_diffrn_radiation_wavelength 0.71073
_diffrn_reflns_av_R_equivalents 0.0556
_diffrn_reflns_av_unetI/netI 0.0389
_diffrn_reflns_limit_h_max 12
_diffrn_reflns_limit_h_min -12
_diffrn_reflns_limit_k_max 16
_diffrn_reflns_limit_k_min -16
_diffrn_reflns_limit_l_max 13
_diffrn_reflns_limit_l_min -13
_diffrn_reflns_number 20029
_diffrn_reflns_theta_full 25.242
_diffrn_reflns_theta_max 27.994
_diffrn_reflns_theta_min 2.230
_diffrn_source_current 1.4
_diffrn_source_power 0.07
_diffrn_source_voltage 50.0
_diffrn_standards_number 0
_exptl_absorpt_coefficient_mu 0.085
_exptl_absorpt_correction_T_max 0.7457
_exptl_absorpt_correction_T_min 0.5952
_exptl_absorpt_correction_type multi-scan
_exptl_absorpt_process_details
;
(SADABS; Bruker, 2016; Krause <i>et al.</i>, 2015)
;
_exptl_crystal_colour colourless
_exptl_crystal_density_diffrn 1.221
_exptl_crystal_description prism
_exptl_crystal_F_000 448
_exptl_crystal_size_max 0.292
_exptl_crystal_size_mid 0.281
_exptl_crystal_size_min 0.151
_refine_diff_density_max 0.337
_refine_diff_density_min -0.267
_refine_ls_extinction_coef 0.017(4)
_refine_ls_extinction_expression Fc^*^=kFc[1+0.001xFc^2^\l^3^/sin(2\q)]^-1/4^
_refine_ls_extinction_method
;
SHELXL2018 (Sheldrick, 2015<i>b</i>)
;
_refine_ls_goodness_of_fit_ref 1.058
_refine_ls_hydrogen_treatment mixed
_refine_ls_matrix_type full
_refine_ls_number_parameters 145
_refine_ls_number_reflns 2719
_refine_ls_number_restraints 0
_refine_ls_restrained_S_all 1.058
_refine_ls_R_factor_all 0.0466
_refine_ls_R_factor_gt 0.0410
_refine_ls_shift/su_max 0.000
_refine_ls_shift/su_mean 0.000
_refine_ls_structure_factor_coef Fsqd
_refine_ls_weighting_details 'w=1/[\s^2^(Fo^2^)+(0.0534P)^2^+0.3083P] where P=(Fo^2^+2Fc^2^)/3'
_refine_ls_weighting_scheme calc
_refine_ls_wR_factor_gt 0.1145
_refine_ls_wR_factor_ref 0.1176
_reflns_number_gt 2468
_reflns_number_total 2719
_reflns_threshold_expression 'I > 2\s(I)'
_cod_data_source_file op3034.cif
_cod_data_source_block I
_cod_database_code 2312849
_shelx_space_group_comment
;
The symmetry employed for this shelxl refinement is uniquely defined
by the following loop, which should always be used as a source of
symmetry information in preference to the above space-group names.
They are only intended as comments.
;
_shelx_estimated_absorpt_t_min 0.976
_shelx_estimated_absorpt_t_max 0.987

loop_
_space_group_symop_operation_xyz
'x, y, z'
'-x, y+1/2, -z+1/2'
'-x, -y, -z'
'x, -y-1/2, z-1/2'

loop_
_atom_site_type_symbol
_atom_site_label
_atom_site_fract_x
_atom_site_fract_y
_atom_site_fract_z
_atom_site_U_iso_or_equiv
_atom_site_adp_type
_atom_site_calc_flag
_atom_site_occupancy
_atom_site_disorder_assembly
_atom_site_disorder_group
C C1 0.94691(15) 0.87750(9) 0.54104(12) 0.0383(3) Uani d 1 . .
H H1A 0.925393 0.903606 0.447504 0.057 Uiso calc 1 . .
H H1B 1.053129 0.871112 0.567792 0.057 Uiso calc 1 . .
H H1C 0.907894 0.928398 0.601360 0.057 Uiso calc 1 . .
C C2 0.85428(11) 0.70693(8) 0.44563(10) 0.0242(2) Uani d 1 . .
C C3 0.75368(12) 0.53609(8) 0.38075(10) 0.0276(2) Uani d 1 . .
C C4 0.85833(11) 0.46956(9) 0.34131(10) 0.0288(2) Uani d 1 . .
H H4 0.959144 0.480141 0.375204 0.035 Uiso calc 1 . .
C C5 0.81382(11) 0.38662(8) 0.25100(11) 0.0283(2) Uani d 1 . .
H H5 0.885518 0.340819 0.222498 0.034 Uiso calc 1 . .
C C6 0.66600(11) 0.36902(8) 0.20112(10) 0.0274(2) Uani d 1 . .
C C7 0.56008(12) 0.43636(9) 0.24538(11) 0.0307(2) Uani d 1 . .
C C8 0.60681(12) 0.52047(9) 0.33361(11) 0.0310(2) Uani d 1 . .
H H8 0.536614 0.567796 0.361778 0.037 Uiso calc 1 . .
C C9 0.39819(13) 0.41537(12) 0.20829(15) 0.0462(3) Uani d 1 . .
H H9A 0.361023 0.452308 0.123207 0.069 Uiso calc 1 . .
H H9B 0.347108 0.442386 0.280403 0.069 Uiso calc 1 . .
H H9C 0.381220 0.337770 0.197136 0.069 Uiso calc 1 . .
C C10 0.72656(15) 0.19696(10) 0.10624(15) 0.0433(3) Uani d 1 . .
H H10A 0.806421 0.224555 0.061890 0.065 Uiso calc 1 . .
H H10B 0.679616 0.136030 0.054304 0.065 Uiso calc 1 . .
H H10C 0.765914 0.173188 0.198231 0.065 Uiso calc 1 . .
C C11 0.55224(18) 0.31373(13) -0.02376(14) 0.0530(4) Uani d 1 . .
H H11A 0.484083 0.373363 -0.017912 0.080 Uiso calc 1 . .
H H11B 0.498969 0.252460 -0.069487 0.080 Uiso calc 1 . .
H H11C 0.628724 0.336801 -0.075314 0.080 Uiso calc 1 . .
N N1 0.87965(11) 0.77349(8) 0.55057(9) 0.0310(2) Uani d 1 . .
N N2 0.61929(11) 0.28174(8) 0.11263(10) 0.0340(2) Uani d 1 . .
O O1 0.88204(9) 0.72368(6) 0.33288(7) 0.0330(2) Uani d 1 . .
O O2 0.79138(9) 0.61438(6) 0.48184(7) 0.0331(2) Uani d 1 . .
H H1 0.8600(16) 0.7530(13) 0.6242(17) 0.045(4) Uiso d 1 . .

loop_
_atom_site_aniso_label
_atom_site_aniso_U_11
_atom_site_aniso_U_22
_atom_site_aniso_U_33
_atom_site_aniso_U_12
_atom_site_aniso_U_13
_atom_site_aniso_U_23
C1 0.0516(7) 0.0303(6) 0.0332(6) -0.0074(5) 0.0077(5) -0.0074(4)
C2 0.0263(5) 0.0260(5) 0.0200(4) 0.0017(3) 0.0027(3) 0.0002(3)
C3 0.0369(5) 0.0254(5) 0.0208(5) -0.0052(4) 0.0054(4) -0.0007(4)
C4 0.0282(5) 0.0334(5) 0.0247(5) -0.0047(4) 0.0036(4) 0.0006(4)
C5 0.0299(5) 0.0287(5) 0.0274(5) -0.0008(4) 0.0078(4) 0.0000(4)
C6 0.0328(5) 0.0252(5) 0.0245(5) -0.0045(4) 0.0054(4) -0.0008(4)
C7 0.0289(5) 0.0309(5) 0.0315(5) -0.0013(4) 0.0026(4) -0.0009(4)
C8 0.0327(5) 0.0289(5) 0.0318(5) 0.0021(4) 0.0065(4) -0.0018(4)
C9 0.0293(6) 0.0519(8) 0.0559(8) -0.0024(5) 0.0016(5) -0.0111(6)
C10 0.0481(7) 0.0323(6) 0.0521(8) -0.0059(5) 0.0165(6) -0.0140(5)
C11 0.0635(9) 0.0574(9) 0.0348(7) -0.0054(7) -0.0029(6) -0.0123(6)
N1 0.0444(5) 0.0300(5) 0.0195(4) -0.0050(4) 0.0077(4) -0.0029(3)
N2 0.0386(5) 0.0309(5) 0.0327(5) -0.0067(4) 0.0063(4) -0.0078(4)
O1 0.0489(5) 0.0319(4) 0.0196(4) -0.0049(3) 0.0094(3) -0.0014(3)
O2 0.0477(5) 0.0318(4) 0.0210(4) -0.0106(3) 0.0092(3) -0.0039(3)

loop_
_atom_type_symbol
_atom_type_description
_atom_type_scat_dispersion_real
_atom_type_scat_dispersion_imag
_atom_type_scat_source
C C 0.0033 0.0016 'International Tables Vol C Tables 4.2.6.8 and 6.1.1.4'
H H 0.0000 0.0000 'International Tables Vol C Tables 4.2.6.8 and 6.1.1.4'
N N 0.0061 0.0033 'International Tables Vol C Tables 4.2.6.8 and 6.1.1.4'
O O 0.0106 0.0060 'International Tables Vol C Tables 4.2.6.8 and 6.1.1.4'

loop_
_exptl_crystal_face_index_h
_exptl_crystal_face_index_k
_exptl_crystal_face_index_l
_exptl_crystal_face_perp_dist
-2.00 1.00 1.00 0.0920
-2.00 1.00 2.00 0.0980
-2.00 1.00 -2.00 0.0960
-1.00 1.00 0.00 0.0500
-1.00 2.00 2.00 0.1340
-1.00 1.00 2.00 0.1160
-1.00 -2.00 0.00 0.1140
-1.00 -1.00 -1.00 0.1130
-1.00 0.00 -1.00 0.0890
0.00 -1.00 -2.00 0.0930
0.00 -1.00 2.00 0.1220
0.00 1.00 -2.00 0.1270
1.00 -1.00 0.00 0.0830
1.00 -2.00 0.00 0.0620
1.00 -1.00 2.00 0.0710
1.00 -2.00 -1.00 0.0660
1.00 0.00 0.00 0.1280
2.00 1.00 0.00 0.1430
2.00 2.00 1.00 0.1440
2.00 -1.00 -1.00 0.1270
2.00 -1.00 -2.00 0.1340
2.00 -1.00 2.00 0.0850

loop_
_geom_angle_atom_site_label_1
_geom_angle_atom_site_label_2
_geom_angle_atom_site_label_3
_geom_angle_site_symmetry_1
_geom_angle_site_symmetry_3
_geom_angle
_geom_angle_publ_flag
H1A C1 H1B . . 109.5 ?
H1A C1 H1C . . 109.5 ?
H1B C1 H1C . . 109.5 ?
N1 C1 H1A . . 109.5 ?
N1 C1 H1B . . 109.5 ?
N1 C1 H1C . . 109.5 ?
N1 C2 O2 . . 110.25(9) ?
O1 C2 N1 . . 126.20(10) ?
O1 C2 O2 . . 123.55(9) ?
C4 C3 C8 . . 121.08(10) ?
C4 C3 O2 . . 120.94(9) ?
C8 C3 O2 . . 117.60(9) ?
C3 C4 H4 . . 120.6 ?
C3 C4 C5 . . 118.75(10) ?
C5 C4 H4 . . 120.6 ?
C4 C5 H5 . . 119.3 ?
C4 C5 C6 . . 121.50(10) ?
C6 C5 H5 . . 119.3 ?
C5 C6 C7 . . 118.93(9) ?
C5 C6 N2 . . 121.77(10) ?
C7 C6 N2 . . 119.22(9) ?
C6 C7 C9 . . 122.11(10) ?
C8 C7 C6 . . 118.78(10) ?
C8 C7 C9 . . 118.96(10) ?
C3 C8 C7 . . 120.93(10) ?
C3 C8 H8 . . 119.5 ?
C7 C8 H8 . . 119.5 ?
C7 C9 H9A . . 109.5 ?
C7 C9 H9B . . 109.5 ?
C7 C9 H9C . . 109.5 ?
H9A C9 H9B . . 109.5 ?
H9A C9 H9C . . 109.5 ?
H9B C9 H9C . . 109.5 ?
H10A C10 H10B . . 109.5 ?
H10A C10 H10C . . 109.5 ?
H10B C10 H10C . . 109.5 ?
N2 C10 H10A . . 109.5 ?
N2 C10 H10B . . 109.5 ?
N2 C10 H10C . . 109.5 ?
H11A C11 H11B . . 109.5 ?
H11A C11 H11C . . 109.5 ?
H11B C11 H11C . . 109.5 ?
N2 C11 H11A . . 109.5 ?
N2 C11 H11B . . 109.5 ?
N2 C11 H11C . . 109.5 ?
C1 N1 H1 . . 119.5(11) ?
C2 N1 C1 . . 122.04(9) ?
C2 N1 H1 . . 118.4(11) ?
C6 N2 C10 . . 115.82(9) ?
C6 N2 C11 . . 114.59(10) ?
C10 N2 C11 . . 110.43(11) ?
C2 O2 C3 . . 117.46(8) ?

loop_
_geom_bond_atom_site_label_1
_geom_bond_atom_site_label_2
_geom_bond_site_symmetry_2
_geom_bond_distance
_geom_bond_publ_flag
C1 H1A . 0.9800 ?
C1 H1B . 0.9800 ?
C1 H1C . 0.9800 ?
C1 N1 . 1.4431(15) ?
C2 N1 . 1.3271(13) ?
C2 O1 . 1.2116(12) ?
C2 O2 . 1.3621(12) ?
C3 C4 . 1.3755(15) ?
C3 C8 . 1.3801(16) ?
C3 O2 . 1.4063(12) ?
C4 H4 . 0.9500 ?
C4 C5 . 1.3890(15) ?
C5 H5 . 0.9500 ?
C5 C6 . 1.3972(15) ?
C6 C7 . 1.4101(15) ?
C6 N2 . 1.4228(13) ?
C7 C8 . 1.3915(15) ?
C7 C9 . 1.5076(15) ?
C8 H8 . 0.9500 ?
C9 H9A . 0.9800 ?
C9 H9B . 0.9800 ?
C9 H9C . 0.9800 ?
C10 H10A . 0.9800 ?
C10 H10B . 0.9800 ?
C10 H10C . 0.9800 ?
C10 N2 . 1.4546(16) ?
C11 H11A . 0.9800 ?
C11 H11B . 0.9800 ?
C11 H11C . 0.9800 ?
C11 N2 . 1.4617(17) ?
N1 H1 . 0.825(17) ?

loop_
_geom_hbond_atom_site_label_D
_geom_hbond_atom_site_label_H
_geom_hbond_atom_site_label_A
_geom_hbond_site_symmetry_A
_geom_hbond_distance_DH
_geom_hbond_distance_HA
_geom_hbond_distance_DA
_geom_hbond_angle_DHA
_geom_hbond_publ_flag
N1 H1 O1 4_576 0.825(17) 2.083(17) 2.8174(12) 148.1(15) yes

loop_
_geom_torsion_atom_site_label_1
_geom_torsion_atom_site_label_2
_geom_torsion_atom_site_label_3
_geom_torsion_atom_site_label_4
_geom_torsion_site_symmetry_1
_geom_torsion_site_symmetry_2
_geom_torsion_site_symmetry_3
_geom_torsion_site_symmetry_4
_geom_torsion
_geom_torsion_publ_flag
C3 C4 C5 C6 . . . . -0.69(16) ?
C4 C3 C8 C7 . . . . 0.46(17) ?
C4 C3 O2 C2 . . . . 78.28(12) ?
C4 C5 C6 C7 . . . . -0.90(16) ?
C4 C5 C6 N2 . . . . -177.57(10) ?
C5 C6 C7 C8 . . . . 2.24(16) ?
C5 C6 C7 C9 . . . . -173.27(11) ?
C5 C6 N2 C10 . . . . 15.87(15) ?
C5 C6 N2 C11 . . . . -114.51(13) ?
C6 C7 C8 C3 . . . . -2.05(16) ?
C7 C6 N2 C10 . . . . -160.78(11) ?
C7 C6 N2 C11 . . . . 68.84(14) ?
C8 C3 C4 C5 . . . . 0.93(16) ?
C8 C3 O2 C2 . . . . -108.71(11) ?
C9 C7 C8 C3 . . . . 173.61(11) ?
N1 C2 O2 C3 . . . . 178.34(9) ?
N2 C6 C7 C8 . . . . 178.99(10) ?
N2 C6 C7 C9 . . . . 3.48(17) ?
O1 C2 N1 C1 . . . . -0.36(18) ?
O1 C2 O2 C3 . . . . -1.78(15) ?
O2 C2 N1 C1 . . . . 179.51(10) ?
O2 C3 C4 C5 . . . . 173.69(9) ?
O2 C3 C8 C7 . . . . -172.54(9) ?
